data_2201721
loop_
_publ_author_name
'Liu, Shyh-Jiun'
'Wang, Ru-Ji'
'Su, Chan-Cheng'

_publ_section_title
;
 Tetrakis(2-methylimidazolo)bis(trifluoromethylsulfonato)copper(II)
;
_journal_issue 10
_journal_name_full 'Acta Crystallographica Section E'
_journal_page_first m554
_journal_page_last m556
_journal_paper_doi 10.1107/S1600536802016288
_journal_volume 58
_journal_year 2002
_chemical_formula_iupac '[Cu (C H3 C3 H3 N2)4 (C F3 S O3)2]'
_chemical_formula_structural 'Cu (C H3 C3 H3 N2)4 (C F3 S O3)2'
_chemical_formula_sum 'C18 H24 Cu F6 N8 O6 S2'
_chemical_formula_weight 690.11
_chemical_melting_point '465-471\%K (decomposed)'
_chemical_name_systematic
;
tetrakis(2-methylimidazolo) bis(trifluoromethylsulfonato)copper(II)
;
_space_group_IT_number 14
_symmetry_cell_setting monoclinic
_symmetry_space_group_name_Hall '-P 2ybc'
_symmetry_space_group_name_H-M 'P 1 21/c 1'
_atom_sites_solution_hydrogens geom
_atom_sites_solution_primary direct
_atom_sites_solution_secondary difmap
_audit_creation_method SHELXL-97
_cell_angle_alpha 90.00
_cell_angle_beta 115.02(3)
_cell_angle_gamma 90.00
_cell_formula_units_Z 4
_cell_length_a 18.763(4)
_cell_length_b 10.674(2)
_cell_length_c 16.064(3)
_cell_measurement_reflns_used 25
_cell_measurement_temperature 293(2)
_cell_measurement_theta_max 13.5
_cell_measurement_theta_min 10.0
_cell_volume 2915.3(12)
_computing_cell_refinement CAD-4/PC
_computing_data_collection 'CAD-4/PC Software (Enraf-Nonius, 1992)'
_computing_data_reduction 'XCAD4 (Harms, 1997)'
_computing_molecular_graphics 'XP (Bruker, 1998)'
_computing_publication_material SHELXL97
_computing_structure_refinement 'SHELXL97 (Sheldrick, 1997)'
_computing_structure_solution 'SHELXS97 (Sheldrick, 1997)'
_diffrn_ambient_temperature 293(2)
_diffrn_measured_fraction_theta_full 0.939
_diffrn_measured_fraction_theta_max 0.939
_diffrn_measurement_device_type 'Enraf-Nonius CAD-4'
_diffrn_measurement_method \w
_diffrn_radiation_monochromator graphite
_diffrn_radiation_source 'fine-focus sealed tube'
_diffrn_radiation_type MoK\a
_diffrn_radiation_wavelength 0.71073
_diffrn_reflns_av_R_equivalents 0.035
_diffrn_reflns_av_sigmaI/netI 0.067
_diffrn_reflns_limit_h_max 20
_diffrn_reflns_limit_h_min -22
_diffrn_reflns_limit_k_max 0
_diffrn_reflns_limit_k_min -12
_diffrn_reflns_limit_l_max 19
_diffrn_reflns_limit_l_min 0
_diffrn_reflns_number 5291
_diffrn_reflns_theta_full 25.0
_diffrn_reflns_theta_max 25.0
_diffrn_reflns_theta_min 2.2
_diffrn_standards_decay_% 15
_diffrn_standards_interval_time 120
_diffrn_standards_number 3
_exptl_absorpt_coefficient_mu 0.98
_exptl_absorpt_correction_T_max 0.855
_exptl_absorpt_correction_T_min 0.742
_exptl_absorpt_correction_type '\y scan'
_exptl_absorpt_process_details '(North et al, 1968)'
_exptl_crystal_colour 'dark blue'
_exptl_crystal_density_diffrn 1.572
_exptl_crystal_density_method 'not measured'
_exptl_crystal_description prism
_exptl_crystal_F_000 1404
_exptl_crystal_size_max 0.32
_exptl_crystal_size_mid 0.22
_exptl_crystal_size_min 0.16
_refine_diff_density_max 0.65
_refine_diff_density_min -0.49
_refine_ls_extinction_method none
_refine_ls_goodness_of_fit_ref 1.04
_refine_ls_hydrogen_treatment constr
_refine_ls_matrix_type full
_refine_ls_number_parameters 370
_refine_ls_number_reflns 5092
_refine_ls_number_restraints 0
_refine_ls_restrained_S_all 1.04
_refine_ls_R_factor_all 0.123
_refine_ls_R_factor_gt 0.058
_refine_ls_shift/su_max 0.001
_refine_ls_shift/su_mean 0.000
_refine_ls_structure_factor_coef Fsqd
_refine_ls_weighting_details 'calc w = 1/[\s^2^(Fo^2^)+(0.001P)^2^+10.0P] where P = (Fo^2^+2Fc^2^)/3'
_refine_ls_weighting_scheme calc
_refine_ls_wR_factor_gt 0.112
_refine_ls_wR_factor_ref 0.126
_reflns_number_gt 2600
_reflns_number_total 5092
_reflns_threshold_expression I>2\s(I)
_cod_data_source_file ya6131.cif
_cod_data_source_block I
_cod_original_sg_symbol_H-M 'P 21/c'
_cod_database_code 2201721
_cod_database_fobs_code 2201721

loop_
_symmetry_equiv_pos_as_xyz
'x, y, z'
'-x, y+1/2, -z+1/2'
'-x, -y, -z'
'x, -y-1/2, z-1/2'

loop_
_atom_site_label
_atom_site_fract_x
_atom_site_fract_y
_atom_site_fract_z
_atom_site_U_iso_or_equiv
_atom_site_adp_type
_atom_site_calc_flag
_atom_site_refinement_flags
_atom_site_occupancy
_atom_site_disorder_assembly
_atom_site_disorder_group
_atom_site_type_symbol
Cu1 0.74186(4) 0.01102(6) 0.49439(5) 0.0488(2) Uani d . 1 . . Cu
S1 0.58212(9) -0.04278(14) 0.24141(10) 0.0498(4) Uani d . 1 . . S
S2 0.92442(10) -0.03064(17) 0.77262(13) 0.0654(5) Uani d . 1 . . S
O1 0.5818(3) 0.0295(5) 0.1674(3) 0.0858(15) Uani d . 1 . . O
O2 0.6205(2) 0.0126(5) 0.3308(3) 0.0748(13) Uani d . 1 . . O
O3 0.6012(3) -0.1719(4) 0.2370(3) 0.0731(14) Uani d . 1 . . O
O4 0.9068(3) -0.1597(4) 0.7713(3) 0.0804(15) Uani d . 1 . . O
O5 0.9318(4) 0.0342(6) 0.8531(4) 0.129(2) Uani d . 1 . . O
O6 0.8784(3) 0.0292(5) 0.6862(4) 0.1055(19) Uani d . 1 . . O
F1 0.4361(3) -0.0957(6) 0.1374(4) 0.134(2) Uani d . 1 . . F
F2 0.4684(3) -0.1156(6) 0.2813(3) 0.124(2) Uani d . 1 . . F
F3 0.4520(3) 0.0641(6) 0.2218(4) 0.140(2) Uani d . 1 . . F
F4 1.0275(3) -0.0904(6) 0.7119(3) 0.1232(19) Uani d . 1 . . F
F5 1.0480(3) 0.0840(6) 0.7778(4) 0.142(2) Uani d . 1 . . F
F6 1.0717(3) -0.0817(6) 0.8555(4) 0.146(2) Uani d . 1 . . F
N1 0.7836(4) 0.1576(5) 0.4510(4) 0.0662(16) Uani d . 1 . . N
N2 0.8510(4) 0.2945(6) 0.4151(4) 0.091(2) Uani d . 1 . . N
H2A 0.8931 0.3303 0.4117 0.080 Uiso calc R 1 . . H
N3 0.8098(3) -0.1128(5) 0.4690(3) 0.0500(12) Uani d . 1 . . N
N4 0.8664(3) -0.2362(5) 0.4070(4) 0.0647(15) Uani d . 1 . . N
H4D 0.8812 -0.2689 0.3651 0.080 Uiso calc R 1 . . H
N5 0.6917(3) -0.1350(4) 0.5274(3) 0.0471(12) Uani d . 1 . . N
N6 0.6431(3) -0.2677(5) 0.5922(4) 0.0637(15) Uani d . 1 . . N
H6A 0.6283 -0.3018 0.6337 0.080 Uiso calc R 1 . . H
N7 0.6723(3) 0.1269(5) 0.5275(3) 0.0618(15) Uani d . 1 . . N
N8 0.6235(4) 0.2653(6) 0.5862(4) 0.0775(18) Uani d . 1 . . N
H8D 0.6213 0.3322 0.6192 0.080 Uiso calc R 1 . . H
C1 0.8500(4) 0.1947(7) 0.4613(5) 0.069(2) Uani d . 1 . . C
C2 0.7681(6) 0.3289(8) 0.3681(6) 0.112(3) Uani d . 1 . . C
H2B 0.7500 0.4027 0.3309 0.080 Uiso calc R 1 . . H
C3 0.7280(5) 0.2489(7) 0.3864(5) 0.080(2) Uani d . 1 . . C
H3A 0.6716 0.2481 0.3623 0.080 Uiso calc R 1 . . H
C4 0.9252(4) 0.1348(8) 0.5179(5) 0.089(2) Uani d . 1 . . C
H4A 0.9166 0.0644 0.5496 0.120 Uiso calc R 1 . . H
H4B 0.9491 0.1069 0.4788 0.120 Uiso calc R 1 . . H
H4C 0.9593 0.1939 0.5618 0.120 Uiso calc R 1 . . H
C5 0.8232(3) -0.1334(6) 0.3953(4) 0.0529(16) Uani d . 1 . . C
C6 0.8830(4) -0.2852(7) 0.4920(5) 0.081(2) Uani d . 1 . . C
H6B 0.9147 -0.3574 0.5194 0.080 Uiso calc R 1 . . H
C7 0.8483(4) -0.2109(6) 0.5296(5) 0.0654(18) Uani d . 1 . . C
H7A 0.8484 -0.2221 0.5889 0.080 Uiso calc R 1 . . H
C8 0.7977(4) -0.0578(7) 0.3119(4) 0.0671(19) Uani d . 1 . . C
H8A 0.8159 -0.0954 0.2702 0.120 Uiso calc R 1 . . H
H8B 0.7413 -0.0541 0.2836 0.120 Uiso calc R 1 . . H
H8C 0.8186 0.0254 0.3268 0.120 Uiso calc R 1 . . H
C9 0.6793(3) -0.1577(6) 0.6022(4) 0.0441(14) Uani d . 1 . . C
C10 0.6305(4) -0.3186(6) 0.5092(4) 0.0652(19) Uani d . 1 . . C
H10A 0.6062 -0.3978 0.4851 0.080 Uiso calc R 1 . . H
C11 0.6595(4) -0.2361(6) 0.4693(4) 0.0546(16) Uani d . 1 . . C
H11A 0.6579 -0.2442 0.4089 0.080 Uiso calc R 1 . . H
C14 0.5592(4) 0.1849(8) 0.5312(5) 0.081(2) Uani d . 1 . . C
H14A 0.5062 0.1921 0.5252 0.080 Uiso calc R 1 . . H
C12 0.7011(4) -0.0778(7) 0.6844(4) 0.0647(19) Uani d . 1 . . C
H12A 0.6845 -0.1171 0.7270 0.120 Uiso calc R 1 . . H
H12B 0.7571 -0.0665 0.7129 0.120 Uiso calc R 1 . . H
H12C 0.6759 0.0022 0.6666 0.120 Uiso calc R 1 . . H
C13 0.6846(4) 0.2239(6) 0.5789(5) 0.0640(18) Uani d . 1 . . C
C15 0.5876(4) 0.1037(7) 0.4932(4) 0.0653(19) Uani d . 1 . . C
H15A 0.5579 0.0399 0.4504 0.080 Uiso calc R 1 . . H
C16 0.7612(4) 0.2851(7) 0.6266(5) 0.086(2) Uani d . 1 . . C
H16A 0.7573 0.3545 0.6625 0.120 Uiso calc R 1 . . H
H16B 0.7984 0.2253 0.6662 0.120 Uiso calc R 1 . . H
H16C 0.7785 0.3145 0.5817 0.120 Uiso calc R 1 . . H
C17 0.4791(4) -0.0474(8) 0.2193(5) 0.075(2) Uani d . 1 . . C
C18 1.0230(4) -0.0294(8) 0.7802(6) 0.077(2) Uani d . 1 . . C

loop_
_atom_site_aniso_label
_atom_site_aniso_U_11
_atom_site_aniso_U_22
_atom_site_aniso_U_33
_atom_site_aniso_U_12
_atom_site_aniso_U_13
_atom_site_aniso_U_23
Cu1 0.0737(5) 0.0365(4) 0.0618(4) -0.0011(4) 0.0534(4) -0.0014(4)
S1 0.0641(10) 0.0526(10) 0.0459(9) -0.0089(7) 0.0361(8) -0.0047(7)
S2 0.0746(11) 0.0566(11) 0.0901(13) 0.0147(9) 0.0591(11) 0.0153(10)
O1 0.111(4) 0.082(4) 0.081(3) -0.023(3) 0.057(3) 0.019(3)
O2 0.075(3) 0.095(4) 0.053(2) -0.010(3) 0.024(2) -0.031(3)
O3 0.113(4) 0.058(3) 0.076(3) 0.012(3) 0.067(3) -0.006(2)
O4 0.111(4) 0.068(3) 0.094(4) -0.008(3) 0.073(3) 0.003(3)
O5 0.159(5) 0.126(5) 0.151(5) 0.009(4) 0.114(5) -0.051(4)
O6 0.081(3) 0.111(4) 0.129(5) 0.029(3) 0.048(3) 0.059(4)
F1 0.093(4) 0.182(6) 0.099(4) -0.057(4) 0.014(3) -0.024(4)
F2 0.103(4) 0.182(6) 0.122(4) -0.025(4) 0.081(3) 0.026(4)
F3 0.101(4) 0.142(5) 0.186(6) 0.049(4) 0.071(4) 0.004(4)
F4 0.103(4) 0.182(5) 0.124(4) -0.001(4) 0.086(3) -0.027(4)
F5 0.119(4) 0.129(5) 0.193(6) -0.045(4) 0.082(4) 0.002(4)
F6 0.090(4) 0.215(7) 0.115(4) 0.064(4) 0.026(3) 0.043(4)
N1 0.095(4) 0.052(3) 0.071(4) -0.020(3) 0.054(4) -0.007(3)
N2 0.109(6) 0.092(5) 0.073(4) -0.042(4) 0.040(4) 0.023(4)
N3 0.054(3) 0.058(3) 0.050(3) 0.003(3) 0.034(3) 0.001(3)
N4 0.066(4) 0.083(4) 0.056(4) 0.016(3) 0.037(3) -0.009(3)
N5 0.063(3) 0.046(3) 0.048(3) -0.002(2) 0.039(3) 0.005(2)
N6 0.067(4) 0.076(4) 0.052(4) -0.023(3) 0.029(3) 0.012(3)
N7 0.103(5) 0.045(3) 0.057(3) 0.008(3) 0.054(3) -0.007(3)
N8 0.104(5) 0.073(4) 0.063(4) 0.033(4) 0.042(4) -0.015(3)
C1 0.087(6) 0.069(5) 0.075(5) -0.025(4) 0.056(5) -0.015(4)
C2 0.156(10) 0.082(6) 0.097(7) 0.008(6) 0.054(7) 0.044(5)
C3 0.088(6) 0.069(5) 0.085(6) 0.009(4) 0.039(5) 0.021(4)
C4 0.066(5) 0.098(6) 0.089(6) 0.005(5) 0.019(4) -0.003(5)
C5 0.037(3) 0.071(4) 0.057(4) -0.003(3) 0.026(3) -0.013(3)
C6 0.087(5) 0.077(5) 0.081(6) 0.033(4) 0.038(5) 0.009(4)
C7 0.070(4) 0.073(5) 0.065(4) 0.011(4) 0.039(4) 0.006(4)
C8 0.066(4) 0.094(5) 0.046(4) 0.000(4) 0.028(3) 0.005(4)
C9 0.042(3) 0.056(4) 0.042(3) -0.002(3) 0.026(3) 0.007(3)
C10 0.079(5) 0.066(4) 0.053(4) -0.026(4) 0.030(4) -0.003(3)
C11 0.074(4) 0.049(4) 0.050(4) -0.007(3) 0.035(3) -0.003(3)
C14 0.066(5) 0.104(6) 0.080(5) 0.012(5) 0.036(4) -0.005(5)
C12 0.065(4) 0.093(5) 0.045(4) -0.006(4) 0.032(3) -0.003(4)
C13 0.097(5) 0.047(4) 0.068(5) 0.009(4) 0.055(4) 0.004(3)
C15 0.063(4) 0.085(5) 0.070(4) -0.006(4) 0.048(4) -0.018(4)
C16 0.089(6) 0.083(6) 0.074(5) -0.037(5) 0.023(4) -0.008(4)
C17 0.065(5) 0.090(6) 0.077(5) -0.011(4) 0.038(4) -0.002(5)
C18 0.068(5) 0.088(6) 0.080(5) 0.011(4) 0.035(4) 0.007(5)

loop_
_atom_type_symbol
_atom_type_description
_atom_type_scat_dispersion_real
_atom_type_scat_dispersion_imag
_atom_type_scat_source
C C 0.0033 0.0016 'International Tables Vol C Tables 4.2.6.8 and 6.1.1.4'
H H 0.0000 0.0000 'International Tables Vol C Tables 4.2.6.8 and 6.1.1.4'
N N 0.0061 0.0033 'International Tables Vol C Tables 4.2.6.8 and 6.1.1.4'
O O 0.0106 0.0060 'International Tables Vol C Tables 4.2.6.8 and 6.1.1.4'
F F 0.0171 0.0103 'International Tables Vol C Tables 4.2.6.8 and 6.1.1.4'
S S 0.1246 0.1234 'International Tables Vol C Tables 4.2.6.8 and 6.1.1.4'
Cu Cu 0.3201 1.2651 'International Tables Vol C Tables 4.2.6.8 and 6.1.1.4'

loop_
_geom_angle_atom_site_label_1
_geom_angle_atom_site_label_2
_geom_angle_atom_site_label_3
_geom_angle
_geom_angle_publ_flag
N3 Cu1 N1 94.0(2) yes
N3 Cu1 N5 87.19(18) yes
N1 Cu1 N5 175.0(2) yes
N3 Cu1 N7 175.4(2) yes
N1 Cu1 N7 90.3(2) yes
N5 Cu1 N7 88.8(2) yes
N1 Cu1 O2 87.0(2) yes
N3 Cu1 O2 99.05(17) yes
N5 Cu1 O2 87.97(18) yes
N7 Cu1 O2 82.96(18) yes
N1 Cu1 O6 91.0(2) yes
N3 Cu1 O6 84.99(18) yes
N5 Cu1 O6 93.97(17) yes
N7 Cu1 O6 93.13(19) yes
O2 Cu1 O6 175.61(14) yes
O1 S1 O3 113.2(3) no
O1 S1 O2 116.0(3) no
O3 S1 O2 114.6(3) no
O1 S1 C17 103.0(3) no
O3 S1 C17 103.4(3) no
O2 S1 C17 104.4(3) no
O4 S2 O5 114.8(4) no
O4 S2 O6 112.1(4) no
O5 S2 O6 116.7(4) no
O4 S2 C18 103.6(4) no
O5 S2 C18 103.5(4) no
O6 S2 C18 104.0(3) no
C1 N1 C3 104.6(6) no
C1 N1 Cu1 135.7(6) no
C3 N1 Cu1 119.6(5) no
C1 N2 C2 103.4(6) no
C1 N2 H2A 127.3 no
C2 N2 H2A 129.3 no
C5 N3 C7 104.9(5) no
C5 N3 Cu1 132.1(4) no
C7 N3 Cu1 122.6(4) no
C5 N4 C6 108.9(5) no
C5 N4 H4D 125.2 no
C6 N4 H4D 125.9 no
C9 N5 C11 105.8(5) no
C9 N5 Cu1 131.1(4) no
C11 N5 Cu1 123.1(4) no
C9 N6 C10 109.7(5) no
C9 N6 H6A 124.6 no
C10 N6 H6A 125.6 no
C13 N7 C15 104.5(5) no
C13 N7 Cu1 134.5(5) no
C15 N7 Cu1 120.9(4) no
C13 N8 C14 106.8(6) no
C13 N8 H8D 126.3 no
C14 N8 H8D 126.9 no
N1 C1 N2 115.9(8) no
N1 C1 C4 126.1(7) no
N2 C1 C4 117.9(7) no
C3 C2 N2 108.8(7) no
C3 C2 H2B 128.0 no
N2 C2 H2B 123.2 no
C2 C3 N1 107.3(7) no
C2 C3 H3A 125.5 no
N1 C3 H3A 127.3 no
C1 C4 H4A 109.8 no
C1 C4 H4B 108.9 no
H4A C4 H4B 109.5 no
C1 C4 H4C 109.7 no
H4A C4 H4C 109.5 no
H4B C4 H4C 109.5 no
N3 C5 N4 110.1(6) no
N3 C5 C8 127.9(6) no
N4 C5 C8 122.0(5) no
C7 C6 N4 106.1(6) no
C7 C6 H6B 127.1 no
N4 C6 H6B 126.7 no
C6 C7 N3 109.9(6) no
C6 C7 H7A 125.7 no
N3 C7 H7A 124.4 no
C5 C8 H8A 109.5 no
C5 C8 H8B 109.0 no
H8A C8 H8B 109.5 no
C5 C8 H8C 109.9 no
H8A C8 H8C 109.5 no
H8B C8 H8C 109.5 no
N6 C9 N5 108.9(5) no
N6 C9 C12 123.5(5) no
N5 C9 C12 127.6(5) no
C11 C10 N6 105.6(6) no
C11 C10 H10A 127.5 no
N6 C10 H10A 126.9 no
C10 C11 N5 109.9(5) no
C10 C11 H11A 125.4 no
N5 C11 H11A 124.7 no
C15 C14 N8 106.5(6) no
C15 C14 H14A 128.3 no
N8 C14 H14A 125.2 no
C9 C12 H12A 109.5 no
C9 C12 H12B 109.5 no
H12A C12 H12B 109.5 no
C9 C12 H12C 109.4 no
H12A C12 H12C 109.5 no
H12B C12 H12C 109.5 no
N8 C13 N7 114.4(7) no
N8 C13 C16 121.2(7) no
N7 C13 C16 124.5(7) no
C14 C15 N7 107.8(6) no
C14 C15 H15A 125.6 no
N7 C15 H15A 126.7 no
C13 C16 H16A 110.6 no
C13 C16 H16B 109.2 no
H16A C16 H16B 109.5 no
C13 C16 H16C 108.7 no
H16A C16 H16C 109.5 no
H16B C16 H16C 109.5 no
F3 C17 F2 107.1(7) no
F3 C17 F1 107.8(7) no
F2 C17 F1 108.3(7) no
F3 C17 S1 111.6(6) no
F2 C17 S1 111.0(6) no
F1 C17 S1 110.9(5) no
F6 C18 F5 107.8(7) no
F6 C18 F4 107.4(7) no
F5 C18 F4 106.6(7) no
F6 C18 S2 111.0(6) no
F5 C18 S2 112.1(6) no
F4 C18 S2 111.6(6) no

loop_
_geom_bond_atom_site_label_1
_geom_bond_atom_site_label_2
_geom_bond_site_symmetry_2
_geom_bond_distance
_geom_bond_publ_flag
Cu1 N1 . 2.002(5) yes
Cu1 N3 . 1.994(5) yes
Cu1 N5 . 2.004(4) yes
Cu1 N7 . 2.026(5) yes
Cu1 O2 . 2.651(4) yes
Cu1 O6 . 3.069(6) yes
S1 O1 . 1.416(4) no
S1 O2 . 1.434(4) no
S1 O3 . 1.434(4) no
S1 C17 . 1.812(7) no
S2 O4 . 1.415(5) no
S2 O5 . 1.421(5) no
S2 O6 . 1.438(5) no
S2 C18 . 1.802(7) no
F1 C17 . 1.322(8) no
F2 C17 . 1.317(8) no
F3 C17 . 1.302(9) no
F4 C18 . 1.308(8) no
F5 C18 . 1.305(9) no
F6 C18 . 1.295(8) no
N1 C1 . 1.250(8) no
N1 C3 . 1.482(8) no
N2 C1 . 1.303(8) no
N2 C2 . 1.458(10) no
N2 H2A . 0.9000 no
N3 C5 . 1.329(7) no
N3 C7 . 1.404(8) no
N4 C5 . 1.330(7) no
N4 C6 . 1.369(8) no
N4 H4D . 0.9000 no
N5 C9 . 1.340(6) no
N5 C11 . 1.387(7) no
N6 C9 . 1.332(7) no
N6 C10 . 1.365(8) no
N6 H6A . 0.9001 no
N7 C13 . 1.283(8) no
N7 C15 . 1.467(8) no
N8 C13 . 1.280(8) no
N8 C14 . 1.439(9) no
N8 H8D . 0.9000 no
C1 C4 . 1.463(9) no
C2 C3 . 1.253(10) no
C2 H2B . 0.9599 no
C3 H3A . 0.9600 no
C4 H4A . 0.9600 no
C4 H4B . 0.9599 no
C4 H4C . 0.9600 no
C5 C8 . 1.461(8) no
C6 C7 . 1.322(8) no
C6 H6B . 0.9599 no
C7 H7A . 0.9600 no
C8 H8A . 0.9600 no
C8 H8B . 0.9599 no
C8 H8C . 0.9599 no
C9 C12 . 1.475(8) no
C10 C11 . 1.335(8) no
C10 H10A . 0.9601 no
C11 H11A . 0.9600 no
C14 C15 . 1.298(9) no
C14 H14A . 0.9600 no
C12 H12A . 0.9601 no
C12 H12B . 0.9600 no
C12 H12C . 0.9600 no
C13 C16 . 1.465(9) no
C15 H15A . 0.9600 no
C16 H16A . 0.9600 no
C16 H16B . 0.9600 no
C16 H16C . 0.9600 no

loop_
_geom_hbond_atom_site_label_D
_geom_hbond_atom_site_label_H
_geom_hbond_atom_site_label_A
_geom_hbond_site_symmetry_A
_geom_hbond_distance_DH
_geom_hbond_distance_HA
_geom_hbond_distance_DA
_geom_hbond_angle_DHA
_geom_hbond_publ_flag
N2 H2A O5 4_565 0.90 2.02 2.812(7) 146.0 yes
N4 H4D O4 4 0.90 1.92 2.822(6) 176.8 yes
N6 H6A O3 4_556 0.90 1.95 2.826(6) 164.0 yes
N8 H8D O1 4_566 0.90 1.95 2.823(7) 162.1 yes
